data_4322886
loop_
_publ_author_name
'Nicola S. H\"usgen'
'Gerrit A. Luinstra'
'Frank Schaper'
'Katrin Schmidt'

_publ_contact_author
;
        Luinstra, Gerrit A. 
        Fakult\"at f\"ur Chemie
        Universit\"at Konstanz
        Postfach 5560
        78434 Konstanz
        Bundesrepublik Deutschland
;
_publ_section_title
;
 Variation in the Mode of Coordination of Aryl Sulfonates to Zirconocene
 in the Solid State
;
_journal_name_full 'Inorganic Chemistry'
_journal_page_first 3471
_journal_page_last 3474
_journal_paper_doi 10.1021/ic971597v
_journal_volume 37
_journal_year 1998
_chemical_formula_sum 'C22 H16 Cl4 O6 S2 Zr'
_chemical_formula_weight 673.49
_chemical_name_systematic
; 
 ? 
;
_space_group_IT_number 2
_symmetry_cell_setting triclinic
_symmetry_space_group_name_Hall '-P 1'
_symmetry_space_group_name_H-M 'P -1'
_atom_sites_solution_hydrogens difmap
_atom_sites_solution_primary direct
_atom_sites_solution_secondary difmap
_audit_creation_method SHELXL
_cell_angle_alpha 85.343(7)
_cell_angle_beta 76.653(6)
_cell_angle_gamma 79.880(8)
_cell_formula_units_Z 2
_cell_length_a 7.7574(7)
_cell_length_b 12.1124(12)
_cell_length_c 13.4613(11)
_cell_measurement_reflns_used 71
_cell_measurement_temperature 238
_cell_measurement_theta_max 12.48
_cell_measurement_theta_min 11.83
_cell_volume 1210.43(19)
_computing_cell_refinement 'Siemens XSCANS'
_computing_data_collection 'Siemens XSCANS'
_computing_data_reduction 'Siemens SHELXTL'
_computing_molecular_graphics 'Siemens SHELXTL'
_computing_publication_material 'Siemens SHELXTL'
_computing_structure_refinement 'SHELXL-93 (Sheldrick, 1993)'
_computing_structure_solution 'SHELXS-86 (Sheldrick, 1990)'
_diffrn_ambient_temperature 238
_diffrn_measurement_device 'Siemens P4'
_diffrn_measurement_method '\w scans'
_diffrn_radiation_monochromator graphite
_diffrn_radiation_source 'fine-focus sealed tube'
_diffrn_radiation_type MoK\a
_diffrn_radiation_wavelength 0.71073
_diffrn_reflns_av_R_equivalents 0.0264
_diffrn_reflns_av_sigmaI/netI 0.0310
_diffrn_reflns_limit_h_max 7
_diffrn_reflns_limit_h_min -1
_diffrn_reflns_limit_k_max 14
_diffrn_reflns_limit_k_min -14
_diffrn_reflns_limit_l_max 16
_diffrn_reflns_limit_l_min -16
_diffrn_reflns_number 5451
_diffrn_reflns_theta_max 26.00
_diffrn_reflns_theta_min 1.56
_diffrn_standards_interval_count 97
_diffrn_standards_number 3
_exptl_absorpt_coefficient_mu 1.108
_exptl_absorpt_correction_type none
_exptl_crystal_colour colorless
_exptl_crystal_density_diffrn 1.848
_exptl_crystal_description needles
_exptl_crystal_F_000 672
_exptl_crystal_size_max 0.5
_exptl_crystal_size_mid 0.2
_exptl_crystal_size_min 0.15
_refine_diff_density_max 0.447
_refine_diff_density_min -0.531
_refine_diff_density_rms 0.079
_refine_ls_extinction_method none
_refine_ls_goodness_of_fit_all 1.058
_refine_ls_goodness_of_fit_obs 1.080
_refine_ls_hydrogen_treatment refall
_refine_ls_matrix_type full
_refine_ls_number_parameters 380
_refine_ls_number_reflns 4100
_refine_ls_number_restraints 0
_refine_ls_restrained_S_all 1.058
_refine_ls_restrained_S_obs 1.080
_refine_ls_R_factor_all 0.0333
_refine_ls_R_factor_obs 0.0276
_refine_ls_shift/esd_max 0.000
_refine_ls_shift/esd_mean 0.000
_refine_ls_structure_factor_coef Fsqd
_refine_ls_weighting_details 'w=1/[\s^2^(Fo^2^)+(0.0334P)^2^+0.8261P] where P=(Fo^2^+2Fc^2^)/3'
_refine_ls_weighting_scheme calc
_refine_ls_wR_factor_all 0.0690
_refine_ls_wR_factor_obs 0.0662
_reflns_number_observed 3661
_reflns_number_total 4100
_reflns_observed_criterion >2sigma(I)
_cod_data_source_file ic971597v_2.cif
_cod_data_source_block compound3
_cod_depositor_comments
;
The following automatic conversions were performed:

'_refine_ls_weighting_scheme' value 'calc
w=1/[\s^2^(Fo^2^)+(0.0334P)^2^+0.8261P] where P=(Fo^2^+2Fc^2^)/3' was
changed to 'calc'. New tag '_refine_ls_weighting_details' was
created. The value of the new tag was set to
'w=1/[\s^2^(Fo^2^)+(0.0334P)^2^+0.8261P] where P=(Fo^2^+2Fc^2^)/3'.

Automatic conversion script
Id: cif_fix_values 3143 2015-03-26 13:38:13Z robertas 
;
_cod_original_cell_volume 1210.4(2)
_cod_database_code 4322886
_cod_database_fobs_code 4322886

loop_
_symmetry_equiv_pos_as_xyz
'x, y, z'
'-x, -y, -z'

loop_
_atom_site_aniso_label
_atom_site_aniso_U_11
_atom_site_aniso_U_22
_atom_site_aniso_U_33
_atom_site_aniso_U_23
_atom_site_aniso_U_13
_atom_site_aniso_U_12
Zr1 0.0161(2) 0.01676(12) 0.01997(12) -0.00014(8) -0.00708(9) -0.00104(9)
S1 0.0397(6) 0.0343(4) 0.0523(5) -0.0241(3) -0.0320(4) 0.0139(3)
S2 0.0290(5) 0.0153(3) 0.0207(3) -0.0012(2) -0.0065(3) 0.0016(2)
Cl1 0.0349(5) 0.0538(5) 0.0409(4) -0.0018(3) -0.0034(3) 0.0146(4)
Cl2 0.0543(6) 0.0232(3) 0.0425(4) 0.0017(3) -0.0068(4) -0.0012(3)
Cl3 0.0670(6) 0.0405(4) 0.0321(4) -0.0033(3) -0.0049(4) 0.0282(4)
Cl4 0.0852(8) 0.0214(4) 0.0699(6) -0.0135(4) -0.0130(5) -0.0034(4)
O1 0.0265(12) 0.0246(9) 0.0306(9) -0.0093(7) -0.0145(8) 0.0027(8)
O2 0.117(3) 0.066(2) 0.0456(14) -0.0287(12) -0.055(2) 0.048(2)
O3 0.033(2) 0.0471(14) 0.147(3) -0.051(2) -0.035(2) 0.0051(12)
O4 0.0326(12) 0.0168(8) 0.0212(8) 0.0004(6) -0.0091(8) 0.0014(7)
O5 0.0380(13) 0.0215(9) 0.0197(8) -0.0021(7) -0.0092(8) 0.0051(8)
O6 0.0325(14) 0.0283(10) 0.0385(11) -0.0020(8) -0.0092(9) -0.0028(9)
C1 0.018(2) 0.037(2) 0.040(2) 0.0059(12) -0.0058(13) -0.0073(13)
C2 0.037(2) 0.044(2) 0.0260(14) -0.0055(12) 0.0021(13) -0.0118(14)
C3 0.032(2) 0.052(2) 0.0304(15) 0.0189(13) -0.0127(13) -0.0172(15)
C4 0.033(2) 0.0237(14) 0.039(2) 0.0076(11) -0.0017(13) -0.0062(12)
C5 0.033(2) 0.037(2) 0.0295(14) 0.0026(11) -0.0084(13) -0.0195(13)
C6 0.018(2) 0.0263(14) 0.061(2) -0.0010(13) -0.0166(14) -0.0054(11)
C7 0.020(2) 0.048(2) 0.043(2) -0.0085(14) -0.0184(14) 0.0005(13)
C8 0.017(2) 0.042(2) 0.050(2) 0.0141(14) -0.0197(14) -0.0025(13)
C9 0.018(2) 0.0274(15) 0.061(2) -0.0067(13) -0.0123(14) 0.0046(12)
C10 0.017(2) 0.043(2) 0.041(2) 0.0034(13) -0.0033(13) -0.0062(13)
C11 0.030(2) 0.0273(13) 0.0275(13) -0.0098(10) -0.0149(12) 0.0050(12)
C12 0.041(2) 0.0274(15) 0.045(2) -0.0070(12) -0.0191(15) -0.0039(14)
C13 0.026(2) 0.044(2) 0.043(2) -0.0052(13) -0.0128(14) -0.0078(15)
C14 0.029(2) 0.0340(14) 0.0233(13) -0.0034(10) -0.0073(11) 0.0060(13)
C15 0.035(2) 0.0220(12) 0.0206(12) 0.0002(9) -0.0060(11) 0.0003(12)
C16 0.027(2) 0.0307(14) 0.0212(13) -0.0040(10) -0.0072(11) -0.0017(13)
C17 0.034(2) 0.0172(12) 0.0206(12) 0.0001(9) -0.0054(11) 0.0054(11)
C18 0.039(2) 0.0221(14) 0.040(2) 0.0001(11) -0.0018(14) -0.0002(13)
C19 0.037(2) 0.035(2) 0.038(2) 0.0023(12) -0.0002(14) 0.0073(14)
C20 0.048(2) 0.0267(14) 0.0191(13) 0.0009(10) -0.0044(12) 0.0147(13)
C21 0.057(3) 0.0197(13) 0.0239(13) -0.0021(10) -0.0100(13) 0.0014(13)
C22 0.037(2) 0.0214(13) 0.0242(13) -0.0034(9) -0.0047(12) -0.0012(12)

loop_
_atom_site_label
_atom_site_type_symbol
_atom_site_fract_x
_atom_site_fract_y
_atom_site_fract_z
_atom_site_U_iso_or_equiv
_atom_site_thermal_displace_type
_atom_site_occupancy
_atom_site_calc_flag
_atom_site_refinement_flags
_atom_site_disorder_group
Zr1 Zr -0.00101(3) 0.03607(2) -0.21883(2) 0.01733(8) Uani 1 d . .
S1 S 0.12251(12) -0.21330(6) -0.35117(6) 0.0397(2) Uani 1 d . .
S2 S 0.05698(10) -0.15988(5) -0.02389(4) 0.0221(2) Uani 1 d . .
Cl1 Cl 0.83401(12) -0.55667(7) -0.41177(6) 0.0467(2) Uani 1 d . .
Cl2 Cl 0.46102(12) -0.63887(6) -0.37340(6) 0.0415(2) Uani 1 d . .
Cl3 Cl 0.67237(13) -0.55957(7) -0.15091(6) 0.0520(3) Uani 1 d . .
Cl4 Cl 0.2681(2) -0.59428(6) -0.10613(8) 0.0595(3) Uani 1 d . .
O1 O 0.1268(3) -0.13073(14) -0.27622(14) 0.0263(4) Uani 1 d . .
O2 O 0.1346(4) -0.1601(2) -0.4516(2) 0.0764(10) Uani 1 d . .
O3 O -0.0209(4) -0.2757(2) -0.3157(3) 0.0722(10) Uani 1 d . .
O4 O 0.0978(3) -0.06151(13) -0.09162(13) 0.0237(4) Uani 1 d . .
O5 O 0.0845(3) -0.14353(14) 0.07769(13) 0.0271(4) Uani 1 d . .
O6 O -0.1115(3) -0.1911(2) -0.0240(2) 0.0331(5) Uani 1 d . .
C1 C 0.3160(4) 0.0645(2) -0.2911(2) 0.0317(7) Uani 1 d . .
H1 H 0.4057(46) 0.0080(28) -0.2798(24) 0.042(9) Uiso 1 d . .
C2 C 0.2365(5) 0.0684(3) -0.3750(2) 0.0360(7) Uani 1 d . .
H2 H 0.2620(43) 0.0201(26) -0.4199(25) 0.035(9) Uiso 1 d . .
C3 C 0.1075(5) 0.1632(3) -0.3697(2) 0.0368(7) Uani 1 d . .
H3 H 0.0348(47) 0.1829(27) -0.4144(26) 0.043(9) Uiso 1 d . .
C4 C 0.1010(4) 0.2173(2) -0.2803(2) 0.0334(7) Uani 1 d . .
H4 H 0.0338(50) 0.2785(31) -0.2599(28) 0.054(11) Uiso 1 d . .
C5 C 0.2341(4) 0.1563(2) -0.2333(2) 0.0316(7) Uani 1 d . .
H5 H 0.2599(45) 0.1726(27) -0.1758(26) 0.039(9) Uiso 1 d . .
C6 C -0.2615(4) -0.0605(2) -0.2177(3) 0.0335(7) Uani 1 d . .
H6 H -0.2400(45) -0.1372(29) -0.2073(25) 0.043(9) Uiso 1 d . .
C7 C -0.2233(4) -0.0038(3) -0.3124(2) 0.0357(7) Uani 1 d . .
H7 H -0.1756(49) -0.0355(29) -0.3744(28) 0.050(10) Uiso 1 d . .
C8 C -0.2678(4) 0.1113(3) -0.2967(3) 0.0358(7) Uani 1 d . .
H8 H -0.2522(46) 0.1655(29) -0.3453(26) 0.045(10) Uiso 1 d . .
C9 C -0.3266(4) 0.1256(2) -0.1925(3) 0.0357(7) Uani 1 d . .
H9 H -0.3653(46) 0.1883(30) -0.1634(25) 0.044(10) Uiso 1 d . .
C10 C -0.3230(4) 0.0179(3) -0.1433(3) 0.0341(7) Uani 1 d . .
H10 H -0.3439(43) 0.0057(25) -0.0804(25) 0.031(8) Uiso 1 d . .
C11 C 0.3244(4) -0.3094(2) -0.3570(2) 0.0276(7) Uani 1 d . .
C12 C 0.4862(5) -0.2723(2) -0.3705(2) 0.0359(8) Uani 1 d . .
H12 H 0.4943(46) -0.1990(29) -0.3764(25) 0.044(9) Uiso 1 d . .
C13 C 0.6435(5) -0.3493(3) -0.3856(2) 0.0363(7) Uani 1 d . .
H13 H 0.7525(46) -0.3298(24) -0.3959(22) 0.029(9) Uiso 1 d . .
C14 C 0.6369(4) -0.4620(2) -0.3879(2) 0.0296(7) Uani 1 d . .
C15 C 0.4737(4) -0.4984(2) -0.3729(2) 0.0266(7) Uani 1 d . .
C16 C 0.3165(5) -0.4222(2) -0.3573(2) 0.0263(6) Uani 1 d . .
H16 H 0.2144(43) -0.4446(23) -0.3492(20) 0.019(8) Uiso 1 d . .
C17 C 0.2313(4) -0.2702(2) -0.0693(2) 0.0253(7) Uani 1 d . .
C18 C 0.4058(5) -0.2531(2) -0.0889(2) 0.0354(8) Uani 1 d . .
H18 H 0.4415(49) -0.1875(30) -0.0874(26) 0.049(10) Uiso 1 d . .
C19 C 0.5432(5) -0.3428(3) -0.1162(2) 0.0398(8) Uani 1 d . .
H19 H 0.6770(56) -0.3391(31) -0.1336(29) 0.059(12) Uiso 1 d . .
C20 C 0.5002(5) -0.4481(2) -0.1215(2) 0.0345(8) Uani 1 d . .
C21 C 0.3244(5) -0.4637(2) -0.1026(2) 0.0342(8) Uani 1 d . .
C22 C 0.1869(5) -0.3741(2) -0.0770(2) 0.0284(7) Uani 1 d . .
H22 H 0.0734(44) -0.3847(23) -0.0598(22) 0.025(9) Uiso 1 d . .

loop_
_atom_type_symbol
_atom_type_description
_atom_type_scat_dispersion_real
_atom_type_scat_dispersion_imag
_atom_type_scat_source
C C 0.0033 0.0016 'International Tables Vol C Tables 4.2.6.8 and 6.1.1.4'
H H 0.0000 0.0000 'International Tables Vol C Tables 4.2.6.8 and 6.1.1.4'
O O 0.0106 0.0060 'International Tables Vol C Tables 4.2.6.8 and 6.1.1.4'
S S 0.1246 0.1234 'International Tables Vol C Tables 4.2.6.8 and 6.1.1.4'
Cl Cl 0.1484 0.1585 'International Tables Vol C Tables 4.2.6.8 and 6.1.1.4'
Zr Zr -2.9673 0.5597 'International Tables Vol C Tables 4.2.6.8 and 6.1.1.4'

loop_
_geom_angle_atom_site_label_1
_geom_angle_atom_site_label_2
_geom_angle_atom_site_label_3
_geom_angle
_geom_angle_site_symmetry_1
_geom_angle_site_symmetry_3
_geom_angle_publ_flag
O1 Zr1 O4 73.33(6) . . ?
O1 Zr1 O5 144.71(6) . 2 ?
O4 Zr1 O5 71.50(6) . 2 ?
O1 Zr1 C4 126.39(9) . . ?
O4 Zr1 C4 119.85(9) . . ?
O5 Zr1 C4 75.49(9) 2 . ?
O1 Zr1 C7 79.25(9) . . ?
O4 Zr1 C7 129.11(9) . . ?
O5 Zr1 C7 121.96(9) 2 . ?
C4 Zr1 C7 110.98(11) . . ?
O1 Zr1 C5 109.20(9) . . ?
O4 Zr1 C5 89.31(8) . . ?
O5 Zr1 C5 73.45(9) 2 . ?
C4 Zr1 C5 32.79(10) . . ?
C7 Zr1 C5 140.64(10) . . ?
O1 Zr1 C1 77.87(9) . . ?
O4 Zr1 C1 87.02(9) . . ?
O5 Zr1 C1 103.06(9) 2 . ?
C4 Zr1 C1 53.79(10) . . ?
C7 Zr1 C1 127.88(11) . . ?
C5 Zr1 C1 32.14(10) . . ?
O1 Zr1 C6 76.41(9) . . ?
O4 Zr1 C6 98.71(9) . . ?
O5 Zr1 C6 105.99(9) 2 . ?
C4 Zr1 C6 138.57(11) . . ?
C7 Zr1 C6 32.41(11) . . ?
C5 Zr1 C6 171.36(10) . . ?
C1 Zr1 C6 150.73(10) . . ?
O1 Zr1 C2 73.35(9) . . ?
O4 Zr1 C2 115.30(9) . . ?
O5 Zr1 C2 125.48(9) 2 . ?
C4 Zr1 C2 53.66(10) . . ?
C7 Zr1 C2 95.97(11) . . ?
C5 Zr1 C2 53.56(10) . . ?
C1 Zr1 C2 32.46(10) . . ?
C6 Zr1 C2 124.33(11) . . ?
O1 Zr1 C10 105.13(9) . . ?
O4 Zr1 C10 93.72(9) . . ?
O5 Zr1 C10 74.46(9) 2 . ?
C4 Zr1 C10 123.52(10) . . ?
C7 Zr1 C10 53.49(11) . . ?
C5 Zr1 C10 144.91(10) . . ?
C1 Zr1 C10 177.00(10) . . ?
C6 Zr1 C10 31.97(10) . . ?
C2 Zr1 C10 148.16(11) . . ?
O1 Zr1 C3 101.58(9) . . ?
O4 Zr1 C3 139.54(9) . . ?
O5 Zr1 C3 106.94(9) 2 . ?
C4 Zr1 C3 32.56(10) . . ?
C7 Zr1 C3 87.17(11) . . ?
C5 Zr1 C3 53.64(10) . . ?
C1 Zr1 C3 53.26(10) . . ?
C6 Zr1 C3 119.49(11) . . ?
C2 Zr1 C3 31.81(11) . . ?
C10 Zr1 C3 125.55(11) . . ?
O1 Zr1 C9 128.71(9) . . ?
O4 Zr1 C9 119.69(9) . . ?
O5 Zr1 C9 69.12(9) 2 . ?
C4 Zr1 C9 91.81(10) . . ?
C7 Zr1 C9 53.42(10) . . ?
C5 Zr1 C9 119.61(10) . . ?
C1 Zr1 C9 145.08(10) . . ?
C6 Zr1 C9 53.38(10) . . ?
C2 Zr1 C9 124.56(11) . . ?
C10 Zr1 C9 32.60(10) . . ?
C3 Zr1 C9 95.22(11) . . ?
O3 S1 O2 116.3(2) . . ?
O3 S1 O1 111.88(15) . . ?
O2 S1 O1 110.30(14) . . ?
O3 S1 C11 106.82(15) . . ?
O2 S1 C11 106.05(15) . . ?
O1 S1 C11 104.53(12) . . ?
O6 S2 O5 114.65(12) . . ?
O6 S2 O4 114.03(12) . . ?
O5 S2 O4 109.32(10) . . ?
O6 S2 C17 109.59(13) . . ?
O5 S2 C17 102.90(11) . . ?
O4 S2 C17 105.36(11) . . ?
S1 O1 Zr1 142.73(11) . . ?
S2 O4 Zr1 137.90(12) . . ?
S2 O5 Zr1 146.64(11) . 2 ?
C5 C1 C2 108.2(3) . . ?
C5 C1 Zr1 73.6(2) . . ?
C2 C1 Zr1 74.2(2) . . ?
C3 C2 C1 108.2(3) . . ?
C3 C2 Zr1 74.6(2) . . ?
C1 C2 Zr1 73.4(2) . . ?
C2 C3 C4 108.1(3) . . ?
C2 C3 Zr1 73.6(2) . . ?
C4 C3 Zr1 72.0(2) . . ?
C3 C4 C5 107.5(3) . . ?
C3 C4 Zr1 75.4(2) . . ?
C5 C4 Zr1 74.1(2) . . ?
C1 C5 C4 108.0(3) . . ?
C1 C5 Zr1 74.3(2) . . ?
C4 C5 Zr1 73.1(2) . . ?
C10 C6 C7 108.4(3) . . ?
C10 C6 Zr1 74.3(2) . . ?
C7 C6 Zr1 73.1(2) . . ?
C6 C7 C8 108.0(3) . . ?
C6 C7 Zr1 74.4(2) . . ?
C8 C7 Zr1 75.5(2) . . ?
C9 C8 C7 108.0(3) . . ?
C9 C8 Zr1 73.8(2) . . ?
C7 C8 Zr1 72.2(2) . . ?
C8 C9 C10 107.7(3) . . ?
C8 C9 Zr1 74.3(2) . . ?
C10 C9 Zr1 73.2(2) . . ?
C6 C10 C9 107.8(3) . . ?
C6 C10 Zr1 73.7(2) . . ?
C9 C10 Zr1 74.2(2) . . ?
C12 C11 C16 120.9(3) . . ?
C12 C11 S1 120.9(2) . . ?
C16 C11 S1 117.9(2) . . ?
C11 C12 C13 119.5(3) . . ?
C14 C13 C12 119.9(3) . . ?
C13 C14 C15 120.1(3) . . ?
C13 C14 Cl1 119.6(3) . . ?
C15 C14 Cl1 120.3(2) . . ?
C16 C15 C14 120.2(3) . . ?
C16 C15 Cl2 118.6(2) . . ?
C14 C15 Cl2 121.2(2) . . ?
C15 C16 C11 119.3(3) . . ?
C18 C17 C22 121.9(3) . . ?
C18 C17 S2 119.6(2) . . ?
C22 C17 S2 118.3(2) . . ?
C17 C18 C19 119.4(3) . . ?
C20 C19 C18 119.1(3) . . ?
C21 C20 C19 120.8(3) . . ?
C21 C20 Cl3 120.6(2) . . ?
C19 C20 Cl3 118.6(3) . . ?
C20 C21 C22 120.3(3) . . ?
C20 C21 Cl4 121.5(2) . . ?
C22 C21 Cl4 118.2(3) . . ?
C17 C22 C21 118.5(3) . . ?

loop_
_geom_bond_atom_site_label_1
_geom_bond_atom_site_label_2
_geom_bond_distance
_geom_bond_site_symmetry_2
_geom_bond_publ_flag
Zr1 O1 2.204(2) . ?
Zr1 O4 2.208(2) . ?
Zr1 O5 2.294(2) 2 ?
Zr1 C4 2.478(3) . ?
Zr1 C7 2.487(3) . ?
Zr1 C5 2.491(3) . ?
Zr1 C1 2.500(3) . ?
Zr1 C6 2.504(3) . ?
Zr1 C2 2.510(3) . ?
Zr1 C10 2.511(3) . ?
Zr1 C3 2.522(3) . ?
Zr1 C9 2.523(3) . ?
S1 O3 1.424(3) . ?
S1 O2 1.440(3) . ?
S1 O1 1.487(2) . ?
S1 C11 1.769(3) . ?
S2 O6 1.423(2) . ?
S2 O5 1.466(2) . ?
S2 O4 1.474(2) . ?
S2 C17 1.762(3) . ?
Cl1 C14 1.724(3) . ?
Cl2 C15 1.722(3) . ?
Cl3 C20 1.724(3) . ?
Cl4 C21 1.721(3) . ?
O5 Zr1 2.294(2) 2 ?
C1 C5 1.382(4) . ?
C1 C2 1.400(4) . ?
C2 C3 1.379(5) . ?
C3 C4 1.402(4) . ?
C4 C5 1.403(4) . ?
C6 C10 1.381(4) . ?
C6 C7 1.393(4) . ?
C7 C8 1.398(4) . ?
C8 C9 1.386(5) . ?
C9 C10 1.413(4) . ?
C11 C12 1.375(5) . ?
C11 C16 1.379(4) . ?
C12 C13 1.385(5) . ?
C13 C14 1.378(4) . ?
C14 C15 1.379(4) . ?
C15 C16 1.379(4) . ?
C17 C18 1.367(5) . ?
C17 C22 1.379(4) . ?
C18 C19 1.389(4) . ?
C19 C20 1.385(5) . ?
C20 C21 1.372(5) . ?
C21 C22 1.385(4) . ?
